data_7231806
loop_
_publ_author_name
'Heine, Miriam'
'Fink, Lothar'
'Schmidt, Martin U.'

_publ_section_title
;
 3-Cyanopyridine as a bridging and terminal ligand in coordination
 polymers
;
_journal_issue 46
_journal_name_full CrystEngComm
_journal_page_first 7556
_journal_paper_doi 10.1039/C8CE01568F
_journal_volume 20
_journal_year 2018
_chemical_formula_iupac 'C12 H8 Br2 Fe N4'
_chemical_formula_moiety 'C12 H8 Br2 Fe N4'
_chemical_formula_structural 'C12 H8 Br2 Fe N4'
_chemical_formula_sum 'C12 H8 Br2 Fe N4'
_chemical_formula_weight 423.87
_chemical_name_common Dibromo-bis(3-cyanopyridine)iron
_chemical_name_systematic
; 
Catena-dibromo-bis(3-cyanopyridine)iron
;
_space_group_IT_number 58
_space_group_name_Hall '-P 2 2n'
_space_group_name_H-M_alt 'P n n m'
_symmetry_cell_setting orthorhombic
_symmetry_space_group_name_Hall '-P 2 2n'
_symmetry_space_group_name_H-M 'P n n m'
_cell_angle_alpha 90
_cell_angle_beta 90
_cell_angle_gamma 90
_cell_formula_units_Z 2
_cell_length_a 27.1280(50)
_cell_length_b 7.1722(14)
_cell_length_c 3.7881(06)
_cell_measurement_temperature 298
_cell_volume 737.0(2)
_computing_cell_refinement 'DASH (David <i> et al.</i> , 2004)'
_computing_data_collection 'STOE WINXPOW (STOE & Cie GmbH, 2004)'
_computing_data_reduction 'DASH (David <i>et al.</i>, 2004)'
_computing_molecular_graphics 'MERCURY (Macrea <i>et al.</i>)'
_computing_structure_refinement 'TOPAS (Coelho, 2007)'
_computing_structure_solution 'DASH (David <i>et al.</i>, 2004)'
_diffrn_ambient_temperature 298
_diffrn_detector_type 'lin psd'
_diffrn_measurement_device_type 'STOE Stadi-P'
_diffrn_radiation_monochromator 'primary focussing, Ge 111'
_diffrn_radiation_source 'X-ray tube'
_diffrn_radiation_type 'Cu K\a~1~'
_diffrn_radiation_wavelength 1.540598
_exptl_crystal_colour red
_exptl_crystal_density_diffrn 1.91
_pd_instr_location ' ?'
_pd_meas_2theta_range_max 95
_pd_meas_2theta_range_min 3
_pd_meas_number_of_points 9200
_pd_meas_scan_method step
_pd_proc_2theta_range_max 95
_pd_proc_2theta_range_min 3
_pd_proc_info_excluded_regions none
_pd_proc_ls_background_function 'Chebychev polynomial'
_pd_proc_ls_pref_orient_corr 'no correction'
_pd_proc_ls_profile_function
;
modified spherical harmonics(Coelho, 2007)
;
_pd_proc_ls_prof_R_factor 0.01315
_pd_proc_ls_prof_wR_expected 0.01484
_pd_proc_ls_prof_wR_factor 0.01674
_pd_spec_mounting
;
Specimen was sealed in a 0.5 mm diameter borosilicate glass capillary. 
;
_pd_spec_mount_mode transmission
_pd_spec_shape cylinder
_pd_spec_size_axial 12
_pd_spec_size_equat 0.7
_pd_spec_size_thick 0.7
_refine_ls_extinction_method none
_refine_ls_goodness_of_fit_all 1.127
_refine_ls_hydrogen_treatment mixed
_refine_ls_matrix_type fullcycle
_refine_ls_number_constraints 1
_refine_ls_number_parameters 67
_refine_ls_number_restraints 29
_refine_ls_R_I_factor 0.01191
_refine_ls_weighting_details w=1/\s(Y~obs~)^2^
_refine_ls_weighting_scheme sigma
_cod_data_source_file c8ce01568f6.cif
_cod_data_source_block FeBr2(3-cypy)2
_cod_depositor_comments 'Adding full bibliography for 7231797--7231808.cif.'
_cod_original_sg_symbol_H-M 'P  n n m'
_cod_database_code 7231806

loop_
_symmetry_equiv_pos_as_xyz
'-x, -y, -z'
'-x, -y, z'
'-x+1/2, y+1/2, -z+1/2'
'-x+1/2, y+1/2, z+1/2'
'x, y, -z'
'x, y, z'
'x+1/2, -y+1/2, -z+1/2'
'x+1/2, -y+1/2, z+1/2'

loop_
_atom_site_label
_atom_site_type_symbol
_atom_site_symmetry_multiplicity
_atom_site_fract_x
_atom_site_fract_y
_atom_site_fract_z
_atom_site_occupancy
_atom_site_B_iso_or_equiv
_atom_site_U_iso_or_equiv
C1 C 0 0.65982(15) 0.6193(57) 0.5 1 1.493(39) 0.01891
C2 C 0 0.70248(17) 0.5012(75) 0.5 1 1.493(39) 0.01891
C3 C 0 0.61325(15) 0.54182(58) 0.5 1 1.493(39) 0.01891
C4 C 0 0.66509(14) 0.80884(56) 0.5 1 1.493(39) 0.01891
N5 N 0 0.73613(20) 0.40796(78) 0.5 1 1.493(39) 0.01891
N6 N 0 0.57197(18) 0.64131(56) 0.5 1 1.493(39) 0.01891
H7 H 0 0.61151(58) 0.4065(23) 0.5 1 1.791(46) 0.02269
C8 C 0 0.62304(15) 0.91558(57) 0.5 1 1.493(39) 0.01891
H9 H 0 0.69896(55) 0.8653(23) 0.5 1 1.791(46) 0.02269
Fe10 Fe 0 0.5 0.5 0.5 1 1.493(39) 0.01891
C11 C 0 0.57691(15) 0.83287(54) 0.5 1 1.493(39) 0.01891
H12 H 0 0.62727(60) 1.0512(26) 0.5 1 1.791(46) 0.02269
Br13 Br 0 0.532130(53) 0.27245(20) 1.0 1 1.493(39) 0.01891
H14 H 0 0.54712(59) 0.9097(21) 0.5 1 1.791(46) 0.02269

loop_
_atom_type_symbol
_atom_type_description
_atom_type_scat_source
C C 'International Tables Vol C Table 6.1.1.4'
H H 'International Tables Vol C Table 6.1.1.4'
Fe Fe 'International Tables Vol C Table 6.1.1.4'
Br Br 'International Tables Vol C Table 6.1.1.4'
N N 'International Tables Vol C Table 6.1.1.4'

loop_
_geom_angle_atom_site_label_1
_geom_angle_atom_site_label_2
_geom_angle_atom_site_label_3
_geom_angle
C2 C1 C3 120.1499(3)
C2 C1 C4 120.2456(2)
C3 C1 C4 119.6644(7)
C1 C2 N5 179.9723(6)
C1 C3 N6 123.8250(7)
C1 C3 H7 116.5143(2)
N6 C3 H7 119.7206(3)
C1 C4 C8 117.8713(5)
C1 C4 H9 119.7941(2)
C8 C4 H9 122.3645(6)
C3 N6 Fe10 120.3457(8)
C3 N6 C11 116.9344(1)
Fe10 N6 C11 123.0311(2)
C4 C8 C11 120.7709(7)
C4 C8 H12 117.1386(2)
C11 C8 H12 122.0904(2)
N6 Fe10 Br13 89.5428(1)
N6 C11 C8 120.9337(4)
N6 C11 H14 118.7142(4)
C8 C11 H14 120.3520(3)

loop_
_geom_bond_atom_site_label_1
_geom_bond_atom_site_label_2
_geom_bond_distance
C1 C2 1.4337(7)
C1 C3 1.3793(9)
C1 C4 1.3688(5)
C2 N5 1.1313(5)
C3 N6 1.3278(7)
C3 H7 0.9715(6)
C4 C8 1.3738(2)
C4 H9 1.0039(9)
N6 Fe10 2.2005(9)
N6 C11 1.3804(4)
C8 C11 1.3856(2)
C8 H12 0.9795(2)
Fe10 Br13 2.6484(2)
C11 H14 0.9780(9)
